data_4514980
loop_
_publ_author_name
'Sasmal, Supriya'
'Roy Chowdhury, Srayoshi'
'Podder, Debasish'
'Haldar, Debasish'

_publ_section_title
;
 Urea-Appended Amino Acid To Vitalize Yeast Growth, Enhance Fermentation,
 and Promote Ethanol Production.
;
_journal_issue 8
_journal_name_full 'ACS omega'
_journal_page_first 13172
_journal_page_last 13179
_journal_paper_doi 10.1021/acsomega.9b01260
_journal_volume 4
_journal_year 2019
_chemical_absolute_configuration s
_chemical_formula_moiety 'C7 H17 N5 O4'
_chemical_formula_sum 'C7 H17 N5 O4'
_chemical_formula_weight 235.25
_space_group_crystal_system monoclinic
_space_group_IT_number 4
_space_group_name_Hall 'P 2yb'
_space_group_name_H-M_alt 'P 1 21 1'
_symmetry_space_group_name_Hall 'P 2yb'
_symmetry_space_group_name_H-M 'P 1 21 1'
_atom_sites_solution_hydrogens mixed
_atom_sites_solution_primary direct
_audit_creation_date 2019-01-16
_audit_creation_method
;
Olex2 1.2
(compiled 2018.05.29 svn.r3508 for OlexSys, GUI svn.r5506)
;
_cell_angle_alpha 90
_cell_angle_beta 94.066(2)
_cell_angle_gamma 90
_cell_formula_units_Z 2
_cell_length_a 7.5481(2)
_cell_length_b 8.9419(3)
_cell_length_c 7.9881(2)
_cell_measurement_reflns_used 3684
_cell_measurement_temperature 100.00(10)
_cell_measurement_theta_max 25.0070
_cell_measurement_theta_min 2.5260
_cell_volume 537.79(3)
_computing_cell_refinement 'CrysAlisPro 1.171.38.43f (Rigaku OD, 2015)'
_computing_data_collection 'CrysAlisPro 1.171.38.43f (Rigaku OD, 2015)'
_computing_data_reduction 'CrysAlisPro 1.171.38.43f (Rigaku OD, 2015)'
_computing_molecular_graphics 'Olex2 (Dolomanov et al., 2009)'
_computing_publication_material 'Olex2 (Dolomanov et al., 2009)'
_computing_structure_refinement 'ShelXL (Sheldrick, 2015)'
_computing_structure_solution 'ShelXS (Sheldrick, 2008)'
_diffrn_ambient_environment N~2~
_diffrn_ambient_temperature 100.00(10)
_diffrn_detector 'CCD plate'
_diffrn_detector_area_resol_mean 7.9580
_diffrn_detector_type Eos
_diffrn_measured_fraction_theta_full 0.997
_diffrn_measured_fraction_theta_max 0.997
_diffrn_measurement_details
;
List of Runs (angles in degrees, time in seconds):

  # Type    Start    End  Width  t~exp~   \w     \q     \k     \f   Frames
--------------------------------------------------------------------------
  1  \w   -122.00 -55.00   1.00    2.00    --  -25.76 178.00-180.00   67
  2  \w    -20.00  83.00   1.00    2.00    --   27.17 -99.00 150.00  103
  3  \w    -59.00 115.00   1.00    2.00    --   27.17  19.00 -60.00  174
  4  \w    -20.00  30.00   1.00    2.00    --  -25.76 -99.00 -60.00   50
  5  \w    -61.00 113.00   1.00    2.00    --   27.17 -19.00 150.00  174
  6  \w    -11.00 104.00   1.00    2.00    --   27.17  57.00  90.00  115
;
_diffrn_measurement_device 'four-circle diffractometer'
_diffrn_measurement_device_type 'SuperNova, Dual, Cu at zero, Eos'
_diffrn_measurement_method '\w scans'
_diffrn_orient_matrix_type 'CrysAlisPro convention (1999,Acta A55,543-557)'
_diffrn_orient_matrix_UB_11 0.0098270000
_diffrn_orient_matrix_UB_12 0.0788777000
_diffrn_orient_matrix_UB_13 0.0005846000
_diffrn_orient_matrix_UB_21 -0.0722929000
_diffrn_orient_matrix_UB_22 0.0064708000
_diffrn_orient_matrix_UB_23 0.0516663000
_diffrn_orient_matrix_UB_31 0.0596049000
_diffrn_orient_matrix_UB_32 -0.0051123000
_diffrn_orient_matrix_UB_33 0.0725043000
_diffrn_radiation_monochromator mirror
_diffrn_radiation_probe x-ray
_diffrn_radiation_type MoK\a
_diffrn_radiation_wavelength 0.71073
_diffrn_reflns_av_R_equivalents 0.0256
_diffrn_reflns_av_unetI/netI 0.0301
_diffrn_reflns_Laue_measured_fraction_full 0.997
_diffrn_reflns_Laue_measured_fraction_max 0.997
_diffrn_reflns_limit_h_max 8
_diffrn_reflns_limit_h_min -8
_diffrn_reflns_limit_k_max 10
_diffrn_reflns_limit_k_min -10
_diffrn_reflns_limit_l_max 9
_diffrn_reflns_limit_l_min -9
_diffrn_reflns_number 4729
_diffrn_reflns_point_group_measured_fraction_full 0.957
_diffrn_reflns_point_group_measured_fraction_max 0.957
_diffrn_reflns_theta_full 25.027
_diffrn_reflns_theta_max 25.027
_diffrn_reflns_theta_min 2.556
_diffrn_source 'micro-focus sealed X-ray tube'
_diffrn_source_type 'SuperNova (Mo) X-ray Source'
_exptl_absorpt_coefficient_mu 0.119
_exptl_absorpt_correction_T_max 1.00000
_exptl_absorpt_correction_T_min 0.91768
_exptl_absorpt_correction_type multi-scan
_exptl_absorpt_process_details
;
CrysAlisPro 1.171.38.43f (Rigaku Oxford Diffraction, 2015)
Empirical absorption correction using spherical harmonics,
 implemented in SCALE3 ABSPACK scaling algorithm.
;
_exptl_crystal_colour 'clear whiteish colourless'
_exptl_crystal_colour_lustre clear
_exptl_crystal_colour_modifier whiteish
_exptl_crystal_colour_primary colourless
_exptl_crystal_density_diffrn 1.453
_exptl_crystal_description BLOCK
_exptl_crystal_F_000 252
_exptl_crystal_size_max 0.25898
_exptl_crystal_size_mid 0.2359
_exptl_crystal_size_min 0.1158
_refine_diff_density_max 0.187
_refine_diff_density_min -0.174
_refine_diff_density_rms 0.033
_refine_ls_abs_structure_details
;
 Flack x determined using 767 quotients [(I+)-(I-)]/[(I+)+(I-)]
 (Parsons, Flack and Wagner, Acta Cryst. B69 (2013) 249-259).
;
_refine_ls_abs_structure_Flack 0.7(6)
_refine_ls_extinction_coef 0.055(9)
_refine_ls_extinction_expression Fc^*^=kFc[1+0.001xFc^2^\l^3^/sin(2\q)]^-1/4^
_refine_ls_extinction_method 'SHELXL-2016/6 (Sheldrick 2016)'
_refine_ls_goodness_of_fit_ref 1.039
_refine_ls_hydrogen_treatment constr
_refine_ls_matrix_type full
_refine_ls_number_parameters 155
_refine_ls_number_reflns 1819
_refine_ls_number_restraints 1
_refine_ls_restrained_S_all 1.039
_refine_ls_R_factor_all 0.0257
_refine_ls_R_factor_gt 0.0250
_refine_ls_shift/su_max 0.000
_refine_ls_shift/su_mean 0.000
_refine_ls_structure_factor_coef Fsqd
_refine_ls_weighting_details 'w=1/[\s^2^(Fo^2^)+(0.0272P)^2^+0.1007P] where P=(Fo^2^+2Fc^2^)/3'
_refine_ls_weighting_scheme calc
_refine_ls_wR_factor_gt 0.0590
_refine_ls_wR_factor_ref 0.0595
_reflns_Friedel_coverage 0.796
_reflns_Friedel_fraction_full 0.912
_reflns_Friedel_fraction_max 0.912
_reflns_number_gt 1769
_reflns_number_total 1819
_reflns_threshold_expression 'I > 2\s(I)'
_cod_data_source_file ao9b01260_si_001.cif
_cod_data_source_block uarg
_cod_database_code 4514980
_shelx_shelxl_version_number 2016/6
_chemical_oxdiff_formula 'C H N O'
_shelx_space_group_comment
;
The symmetry employed for this shelxl refinement is uniquely defined
by the following loop, which should always be used as a source of
symmetry information in preference to the above space-group names.
They are only intended as comments.
;
_shelx_estimated_absorpt_t_max 0.986
_shelx_estimated_absorpt_t_min 0.970
_reflns_odcompleteness_completeness 93.05
_reflns_odcompleteness_iscentric 1
_reflns_odcompleteness_theta 25.63
_olex2_refinement_description
;
1. Fixed Uiso
 At 1.2 times of:
  All C(H) groups, All C(H,H) groups, All N(H) groups, All N(H,H) groups
 At 1.5 times of:
  All O(H,H) groups
2.a Fixed occupancy and ADP/Uiso:
 H4A, H4B
2.b Free rotating group:
 O4(H4E,H4F)
2.c Ternary CH refined with riding coordinates:
 C2(H2A)
2.d Secondary CH2 refined with riding coordinates:
 C4(H4C,H4D), C5(H5C,H5D), C6(H6A,H6B)
2.e Aromatic/amide H refined with riding coordinates:
 N2(H2), N3(H3)
2.f X=CH2 refined with riding coordinates:
 N1(H1A,H1B), N5(H5A,H5B)
;
_olex2_date_sample_data_collection 2018-04-12
_olex2_submission_special_instructions 'No special instructions were received'
_oxdiff_exptl_absorpt_empirical_details
;
Empirical correction (ABSPACK) includes:
- Absorption correction using spherical harmonics
- Frame scaling
;
_oxdiff_exptl_absorpt_empirical_full_max 1.204
_oxdiff_exptl_absorpt_empirical_full_min 0.830

loop_
_space_group_symop_operation_xyz
'x, y, z'
'-x, y+1/2, -z'

loop_
_atom_site_label
_atom_site_type_symbol
_atom_site_fract_x
_atom_site_fract_y
_atom_site_fract_z
_atom_site_U_iso_or_equiv
_atom_site_adp_type
_atom_site_occupancy
_atom_site_site_symmetry_order
_atom_site_calc_flag
_atom_site_refinement_flags_posn
O1 O 0.2077(2) 0.06492(18) 1.17128(19) 0.0160(4) Uani 1 1 d .
O2 O -0.12249(19) 0.01808(18) 0.88637(18) 0.0144(4) Uani 1 1 d .
O3 O 0.01840(19) 0.05433(18) 0.65341(18) 0.0144(4) Uani 1 1 d .
N1 N 0.0898(3) -0.1246(2) 1.3134(2) 0.0157(4) Uani 1 1 d .
H1A H 0.094319 -0.072657 1.404265 0.019 Uiso 1 1 calc R
H1B H 0.048502 -0.214202 1.312866 0.019 Uiso 1 1 calc R
N2 N 0.1408(2) -0.1544(2) 1.0361(2) 0.0126(4) Uani 1 1 d .
H2 H 0.122652 -0.248387 1.050104 0.015 Uiso 1 1 calc R
N3 N 0.3525(2) -0.4251(2) 0.4980(2) 0.0121(4) Uani 1 1 d .
H3 H 0.250375 -0.433607 0.443962 0.015 Uiso 1 1 calc R
N4 N 0.6486(2) -0.3567(2) 0.4884(3) 0.0150(4) Uani 1 1 d .
H4A H 0.666(3) -0.378(3) 0.598(3) 0.018 Uiso 1 1 d .
H4B H 0.742(3) -0.360(3) 0.425(3) 0.018 Uiso 1 1 d .
N5 N 0.4618(2) -0.3596(2) 0.2484(2) 0.0154(4) Uani 1 1 d .
H5A H 0.358748 -0.374999 0.198287 0.018 Uiso 1 1 calc R
H5B H 0.548396 -0.330710 0.191956 0.018 Uiso 1 1 calc R
C1 C 0.1474(3) -0.0654(3) 1.1719(3) 0.0127(5) Uani 1 1 d .
C2 C 0.1627(3) -0.1008(2) 0.8667(3) 0.0117(5) Uani 1 1 d .
H2A H 0.271601 -0.040934 0.868912 0.014 Uiso 1 1 calc R
C3 C 0.0064(3) -0.0021(3) 0.7980(3) 0.0115(5) Uani 1 1 d .
C4 C 0.1846(3) -0.2353(3) 0.7509(3) 0.0132(5) Uani 1 1 d .
H4C H 0.084234 -0.301870 0.759626 0.016 Uiso 1 1 calc R
H4D H 0.181774 -0.200005 0.635939 0.016 Uiso 1 1 calc R
C5 C 0.3545(3) -0.3233(3) 0.7891(3) 0.0133(5) Uani 1 1 d .
H5C H 0.361207 -0.354853 0.905530 0.016 Uiso 1 1 calc R
H5D H 0.455663 -0.259195 0.773423 0.016 Uiso 1 1 calc R
C6 C 0.3643(3) -0.4608(3) 0.6766(3) 0.0125(5) Uani 1 1 d .
H6A H 0.475315 -0.512585 0.704847 0.015 Uiso 1 1 calc R
H6B H 0.268245 -0.528352 0.699139 0.015 Uiso 1 1 calc R
C7 C 0.4870(3) -0.3806(2) 0.4128(3) 0.0118(5) Uani 1 1 d .
O4 O 0.2678(2) -0.72813(19) 0.9342(2) 0.0192(4) Uani 1 1 d .
H4E H 0.250955 -0.793120 1.009123 0.029 Uiso 1 1 d G
H4F H 0.233366 -0.646393 0.975381 0.029 Uiso 1 1 d G

loop_
_atom_site_aniso_label
_atom_site_aniso_U_11
_atom_site_aniso_U_22
_atom_site_aniso_U_33
_atom_site_aniso_U_23
_atom_site_aniso_U_13
_atom_site_aniso_U_12
O1 0.0198(8) 0.0147(8) 0.0133(8) 0.0001(7) 0.0005(6) -0.0048(7)
O2 0.0141(8) 0.0145(9) 0.0148(8) 0.0004(7) 0.0026(6) 0.0027(7)
O3 0.0161(8) 0.0142(8) 0.0130(8) 0.0028(7) 0.0013(6) 0.0008(7)
N1 0.0235(10) 0.0130(10) 0.0106(10) -0.0008(8) 0.0021(7) -0.0043(9)
N2 0.0167(10) 0.0101(9) 0.0109(10) 0.0012(8) 0.0012(7) 0.0009(8)
N3 0.0106(9) 0.0158(11) 0.0099(9) -0.0014(8) -0.0006(7) -0.0001(8)
N4 0.0123(10) 0.0230(11) 0.0099(10) 0.0026(9) 0.0012(7) -0.0012(9)
N5 0.0117(9) 0.0246(11) 0.0100(9) 0.0018(9) 0.0016(7) -0.0016(9)
C1 0.0099(11) 0.0149(12) 0.0128(12) 0.0022(9) -0.0022(8) 0.0032(9)
C2 0.0124(11) 0.0118(11) 0.0109(11) -0.0004(9) 0.0009(8) -0.0015(9)
C3 0.0111(11) 0.0098(11) 0.0134(11) -0.0018(9) -0.0007(8) -0.0029(9)
C4 0.0158(11) 0.0144(12) 0.0093(11) -0.0010(10) 0.0011(8) 0.0003(10)
C5 0.0144(11) 0.0160(12) 0.0094(11) -0.0006(9) 0.0006(8) 0.0019(9)
C6 0.0127(10) 0.0134(12) 0.0115(11) 0.0027(10) 0.0022(8) 0.0006(10)
C7 0.0139(11) 0.0085(10) 0.0132(11) -0.0011(9) 0.0018(8) 0.0026(9)
O4 0.0243(10) 0.0171(9) 0.0169(9) 0.0032(7) 0.0076(7) 0.0043(8)

loop_
_atom_type_symbol
_atom_type_description
_atom_type_scat_dispersion_real
_atom_type_scat_dispersion_imag
_atom_type_scat_source
C C 0.0033 0.0016 'International Tables Vol C Tables 4.2.6.8 and 6.1.1.4'
H H 0.0000 0.0000 'International Tables Vol C Tables 4.2.6.8 and 6.1.1.4'
N N 0.0061 0.0033 'International Tables Vol C Tables 4.2.6.8 and 6.1.1.4'
O O 0.0106 0.0060 'International Tables Vol C Tables 4.2.6.8 and 6.1.1.4'

loop_
_geom_angle_atom_site_label_1
_geom_angle_atom_site_label_2
_geom_angle_atom_site_label_3
_geom_angle
C1 N2 C2 123.7(2)
C7 N3 C6 125.01(18)
O1 C1 N1 120.5(2)
O1 C1 N2 122.8(2)
N2 C1 N1 116.6(2)
N2 C2 C3 112.62(17)
N2 C2 C4 109.07(18)
C4 C2 C3 110.26(17)
O2 C3 O3 124.2(2)
O2 C3 C2 119.08(19)
O3 C3 C2 116.68(18)
C5 C4 C2 114.31(19)
C4 C5 C6 112.02(17)
N3 C6 C5 113.38(18)
N3 C7 N4 121.5(2)
N3 C7 N5 119.35(19)
N5 C7 N4 119.1(2)

loop_
_geom_bond_atom_site_label_1
_geom_bond_atom_site_label_2
_geom_bond_distance
O1 C1 1.251(3)
O2 C3 1.255(3)
O3 C3 1.269(3)
N1 C1 1.348(3)
N2 C1 1.343(3)
N2 C2 1.456(3)
N3 C6 1.458(3)
N3 C7 1.323(3)
N4 C7 1.339(3)
N5 C7 1.326(3)
C2 C3 1.543(3)
C2 C4 1.533(3)
C4 C5 1.517(3)
C5 C6 1.528(3)
